data_7026206
loop_
_publ_author_name
'Wasslen, Yamile A.'
'Kurek, Agnieszka'
'Johnson, Paul A.'
'Pigeon, Taylor C.'
'Monillas, Wesley H.'
'Yap, Glenn P. A.'
'Barry, Se\'an T'

_publ_section_title
;
 Heteroleptic iminopyrrolidinates of aluminium.
;
_journal_issue 38
_journal_name_full 'Dalton transactions (Cambridge, England : 2003)'
_journal_page_first 9046
_journal_page_last 9054
_journal_paper_doi 10.1039/c0dt00267d
_journal_volume 39
_journal_year 2010
_chemical_formula_sum 'C20 H42 Al2 N4'
_chemical_formula_weight 392.54
_chemical_name_systematic
;
?
;
_space_group_IT_number 14
_symmetry_cell_setting monoclinic
_symmetry_space_group_name_Hall '-P 2yn'
_symmetry_space_group_name_H-M 'P 1 21/n 1'
_atom_sites_solution_hydrogens geom
_atom_sites_solution_primary direct
_atom_sites_solution_secondary difmap
_audit_creation_method SHELXL-97
_cell_angle_alpha 90.00
_cell_angle_beta 104.42(2)
_cell_angle_gamma 90.00
_cell_formula_units_Z 4
_cell_length_a 8.168(4)
_cell_length_b 17.903(8)
_cell_length_c 16.396(7)
_cell_measurement_reflns_used 997
_cell_measurement_temperature 120(2)
_cell_measurement_theta_max 24.01
_cell_measurement_theta_min 2.57
_cell_volume 2322.1(18)
_computing_cell_refinement 'SAINT (Bruker, 2002)'
_computing_data_collection 'SMART (Bruker, 2002)'
_computing_data_reduction SAINT
_computing_molecular_graphics 'SHELXTL (Sheldrick, 2001)'
_computing_publication_material 'SHELXTL (Sheldrick, 2001)'
_computing_structure_refinement 'SHELXL-97 (Sheldrick, 1997)'
_computing_structure_solution 'SHELXS-97 (Sheldrick, 1990)'
_diffrn_ambient_temperature 120(2)
_diffrn_detector_area_resol_mean 836.6
_diffrn_measured_fraction_theta_full 1.000
_diffrn_measured_fraction_theta_max 1.000
_diffrn_measurement_device_type 'Bruker AXS APEX diffractometer'
_diffrn_measurement_method \w
_diffrn_radiation_monochromator graphite
_diffrn_radiation_source 'fine-focus sealed tube'
_diffrn_radiation_type MoK\a
_diffrn_radiation_wavelength 0.71073
_diffrn_reflns_av_R_equivalents 0.0494
_diffrn_reflns_av_sigmaI/netI 0.0431
_diffrn_reflns_limit_h_max 9
_diffrn_reflns_limit_h_min -9
_diffrn_reflns_limit_k_max 20
_diffrn_reflns_limit_k_min -21
_diffrn_reflns_limit_l_max 19
_diffrn_reflns_limit_l_min -19
_diffrn_reflns_number 15891
_diffrn_reflns_theta_full 25.00
_diffrn_reflns_theta_max 25.00
_diffrn_reflns_theta_min 1.71
_diffrn_standards_decay_% 1
_diffrn_standards_interval_count 0
_diffrn_standards_interval_time 0
_diffrn_standards_number 0
_exptl_absorpt_coefficient_mu 0.137
_exptl_absorpt_correction_T_max 0.9862
_exptl_absorpt_correction_T_min 0.9459
_exptl_absorpt_correction_type multi-scan
_exptl_absorpt_process_details 'SADABS (Sheldrick, 2003)'
_exptl_crystal_colour colorless
_exptl_crystal_density_diffrn 1.123
_exptl_crystal_density_meas 0
_exptl_crystal_density_method 'not measured'
_exptl_crystal_description block
_exptl_crystal_F_000 864
_exptl_crystal_size_max 0.41
_exptl_crystal_size_mid 0.40
_exptl_crystal_size_min 0.10
_refine_diff_density_max 0.279
_refine_diff_density_min -0.208
_refine_diff_density_rms 0.050
_refine_ls_extinction_method none
_refine_ls_goodness_of_fit_ref 1.023
_refine_ls_hydrogen_treatment constr
_refine_ls_matrix_type full
_refine_ls_number_parameters 245
_refine_ls_number_reflns 4100
_refine_ls_number_restraints 0
_refine_ls_restrained_S_all 1.023
_refine_ls_R_factor_all 0.0559
_refine_ls_R_factor_gt 0.0421
_refine_ls_shift/su_max 0.001
_refine_ls_shift/su_mean 0.000
_refine_ls_structure_factor_coef Fsqd
_refine_ls_weighting_details 'calc w=1/[\s^2^(Fo^2^)+(0.0564P)^2^+0.7341P] where P=(Fo^2^+2Fc^2^)/3'
_refine_ls_weighting_scheme calc
_refine_ls_wR_factor_gt 0.1030
_refine_ls_wR_factor_ref 0.1135
_reflns_number_gt 3292
_reflns_number_total 4100
_reflns_threshold_expression >2sigma(I)
_cod_data_source_file c0dt00267d.txt
_cod_data_source_block seab035a
_cod_depositor_comments
;
The following automatic conversions were performed:

'_symmetry_cell_setting' value 'Monoclinic' changed to 'monoclinic'
according to /home/saulius/struct/CIF-dictionaries/cif_core.dic
dictionary named 'cif_core.dic' version 2.4.2 from 2011-04-26.

Automatic conversion script
Id: cif_fix_values 1891 2012-01-12 08:04:46Z andrius 
;
_cod_original_sg_symbol_H-M P2(1)/n
_cod_database_code 7026206

loop_
_symmetry_equiv_pos_as_xyz
'x, y, z'
'-x+1/2, y+1/2, -z+1/2'
'-x, -y, -z'
'x-1/2, -y-1/2, z-1/2'

loop_
_atom_site_label
_atom_site_type_symbol
_atom_site_fract_x
_atom_site_fract_y
_atom_site_fract_z
_atom_site_U_iso_or_equiv
_atom_site_adp_type
_atom_site_occupancy
_atom_site_symmetry_multiplicity
_atom_site_calc_flag
_atom_site_refinement_flags
Al1 Al 0.09322(7) 0.22844(3) 0.57849(4) 0.01926(17) Uani 1 1 d .
Al2 Al 0.47746(7) 0.33336(3) 0.61386(4) 0.02119(17) Uani 1 1 d .
N1 N 0.16405(19) 0.27784(9) 0.68573(10) 0.0188(4) Uani 1 1 d .
N2 N 0.29385(19) 0.38328(9) 0.64718(10) 0.0195(4) Uani 1 1 d .
N3 N 0.49328(19) 0.23800(9) 0.67157(10) 0.0199(4) Uani 1 1 d .
N4 N 0.29077(19) 0.17002(9) 0.57508(10) 0.0181(4) Uani 1 1 d .
C1 C -0.0930(2) 0.16211(12) 0.59189(14) 0.0264(5) Uani 1 1 d .
H1A H -0.0472 0.1228 0.6328 0.040 Uiso 1 1 calc R
H1B H -0.1472 0.1394 0.5375 0.040 Uiso 1 1 calc R
H1C H -0.1765 0.1914 0.6120 0.040 Uiso 1 1 calc R
C2 C 0.0067(3) 0.30180(12) 0.48857(13) 0.0262(5) Uani 1 1 d .
H2A H 0.1009 0.3313 0.4787 0.039 Uiso 1 1 calc R
H2B H -0.0743 0.3350 0.5056 0.039 Uiso 1 1 calc R
H2C H -0.0496 0.2756 0.4367 0.039 Uiso 1 1 calc R
C3 C 0.2193(2) 0.34723(11) 0.70020(12) 0.0190(4) Uani 1 1 d .
C4 C 0.2040(3) 0.37424(12) 0.78578(12) 0.0258(5) Uani 1 1 d .
H4A H 0.1361 0.4206 0.7804 0.031 Uiso 1 1 calc R
H4B H 0.3168 0.3837 0.8237 0.031 Uiso 1 1 calc R
C5 C 0.1156(3) 0.31046(12) 0.81839(13) 0.0283(5) Uani 1 1 d .
H5A H -0.0051 0.3222 0.8128 0.034 Uiso 1 1 calc R
H5B H 0.1702 0.2999 0.8783 0.034 Uiso 1 1 calc R
C6 C 0.1347(3) 0.24464(12) 0.76295(12) 0.0252(5) Uani 1 1 d .
H6A H 0.2315 0.2129 0.7913 0.030 Uiso 1 1 calc R
H6B H 0.0309 0.2138 0.7498 0.030 Uiso 1 1 calc R
C7 C 0.2750(3) 0.46683(11) 0.63813(13) 0.0244(5) Uani 1 1 d .
C8 C 0.3291(3) 0.48833(12) 0.55880(14) 0.0309(5) Uani 1 1 d .
H8A H 0.2630 0.4597 0.5109 0.046 Uiso 1 1 calc R
H8B H 0.4495 0.4773 0.5666 0.046 Uiso 1 1 calc R
H8C H 0.3095 0.5418 0.5479 0.046 Uiso 1 1 calc R
C9 C 0.0887(3) 0.48877(12) 0.62328(14) 0.0289(5) Uani 1 1 d .
H9A H 0.0216 0.4616 0.5744 0.043 Uiso 1 1 calc R
H9B H 0.0765 0.5426 0.6128 0.043 Uiso 1 1 calc R
H9C H 0.0486 0.4762 0.6732 0.043 Uiso 1 1 calc R
C10 C 0.3855(3) 0.50985(12) 0.71304(15) 0.0327(5) Uani 1 1 d .
H10A H 0.5033 0.4936 0.7223 0.049 Uiso 1 1 calc R
H10B H 0.3458 0.4998 0.7637 0.049 Uiso 1 1 calc R
H10C H 0.3777 0.5635 0.7009 0.049 Uiso 1 1 calc R
C11 C 0.6946(3) 0.38291(12) 0.66872(14) 0.0308(5) Uani 1 1 d .
H11A H 0.6996 0.3917 0.7283 0.046 Uiso 1 1 calc R
H11B H 0.7025 0.4307 0.6408 0.046 Uiso 1 1 calc R
H11C H 0.7890 0.3507 0.6641 0.046 Uiso 1 1 calc R
C12 C 0.4590(3) 0.31597(12) 0.49350(13) 0.0291(5) Uani 1 1 d .
H12A H 0.3570 0.2867 0.4694 0.044 Uiso 1 1 calc R
H12B H 0.5586 0.2885 0.4868 0.044 Uiso 1 1 calc R
H12C H 0.4523 0.3640 0.4642 0.044 Uiso 1 1 calc R
C13 C 0.4271(2) 0.17366(11) 0.64092(12) 0.0193(4) Uani 1 1 d .
C14 C 0.5108(3) 0.10833(12) 0.69490(13) 0.0269(5) Uani 1 1 d .
H14A H 0.4296 0.0826 0.7211 0.032 Uiso 1 1 calc R
H14B H 0.5567 0.0719 0.6609 0.032 Uiso 1 1 calc R
C15 C 0.6518(3) 0.14437(12) 0.76129(14) 0.0316(5) Uani 1 1 d .
H15A H 0.6545 0.1245 0.8180 0.038 Uiso 1 1 calc R
H15B H 0.7630 0.1354 0.7491 0.038 Uiso 1 1 calc R
C16 C 0.6091(3) 0.22666(12) 0.75577(13) 0.0278(5) Uani 1 1 d .
H16A H 0.5533 0.2410 0.8006 0.033 Uiso 1 1 calc R
H16B H 0.7127 0.2571 0.7619 0.033 Uiso 1 1 calc R
C17 C 0.2745(2) 0.10527(11) 0.51525(12) 0.0213(4) Uani 1 1 d .
C18 C 0.2265(3) 0.03164(11) 0.55113(13) 0.0260(5) Uani 1 1 d .
H18A H 0.3201 0.0150 0.5974 0.039 Uiso 1 1 calc R
H18B H 0.2033 -0.0064 0.5068 0.039 Uiso 1 1 calc R
H18C H 0.1254 0.0393 0.5721 0.039 Uiso 1 1 calc R
C19 C 0.4375(3) 0.09767(12) 0.48632(14) 0.0281(5) Uani 1 1 d .
H19A H 0.4649 0.1457 0.4643 0.042 Uiso 1 1 calc R
H19B H 0.4224 0.0597 0.4420 0.042 Uiso 1 1 calc R
H19C H 0.5299 0.0827 0.5341 0.042 Uiso 1 1 calc R
C20 C 0.1346(3) 0.12481(13) 0.43746(13) 0.0292(5) Uani 1 1 d .
H20A H 0.1606 0.1726 0.4144 0.044 Uiso 1 1 calc R
H20B H 0.0266 0.1288 0.4531 0.044 Uiso 1 1 calc R
H20C H 0.1266 0.0856 0.3950 0.044 Uiso 1 1 calc R

loop_
_atom_site_aniso_label
_atom_site_aniso_U_11
_atom_site_aniso_U_22
_atom_site_aniso_U_33
_atom_site_aniso_U_23
_atom_site_aniso_U_13
_atom_site_aniso_U_12
Al1 0.0187(3) 0.0190(3) 0.0203(3) -0.0011(3) 0.0051(2) -0.0007(2)
Al2 0.0204(3) 0.0198(3) 0.0250(3) -0.0020(3) 0.0087(3) -0.0021(2)
N1 0.0194(8) 0.0199(9) 0.0179(8) -0.0001(7) 0.0061(6) -0.0006(7)
N2 0.0204(8) 0.0165(9) 0.0226(9) -0.0009(7) 0.0071(7) -0.0020(7)
N3 0.0192(8) 0.0199(9) 0.0205(9) -0.0013(7) 0.0049(7) -0.0007(7)
N4 0.0196(8) 0.0179(9) 0.0176(8) -0.0014(7) 0.0062(6) -0.0001(7)
C1 0.0214(10) 0.0262(12) 0.0324(12) -0.0049(10) 0.0080(9) -0.0009(9)
C2 0.0282(11) 0.0256(12) 0.0235(11) -0.0008(9) 0.0040(9) 0.0018(9)
C3 0.0152(9) 0.0217(11) 0.0192(10) -0.0007(9) 0.0028(8) 0.0023(8)
C4 0.0279(11) 0.0287(12) 0.0213(11) -0.0036(9) 0.0068(9) -0.0008(9)
C5 0.0319(12) 0.0340(13) 0.0212(11) 0.0001(10) 0.0107(9) 0.0006(10)
C6 0.0283(11) 0.0266(12) 0.0223(11) 0.0032(9) 0.0091(9) -0.0027(9)
C7 0.0291(11) 0.0155(11) 0.0303(12) -0.0017(9) 0.0106(9) 0.0001(8)
C8 0.0330(12) 0.0233(12) 0.0379(13) 0.0068(10) 0.0118(10) 0.0006(9)
C9 0.0306(11) 0.0229(11) 0.0333(12) -0.0007(10) 0.0084(9) 0.0036(9)
C10 0.0324(12) 0.0245(12) 0.0415(14) -0.0070(11) 0.0097(10) -0.0042(9)
C11 0.0241(11) 0.0269(12) 0.0416(13) -0.0009(11) 0.0084(9) -0.0027(9)
C12 0.0323(12) 0.0269(12) 0.0321(12) -0.0001(10) 0.0158(10) -0.0028(9)
C13 0.0185(9) 0.0217(11) 0.0201(10) 0.0000(9) 0.0096(8) 0.0006(8)
C14 0.0289(11) 0.0237(12) 0.0265(11) 0.0023(9) 0.0040(9) 0.0026(9)
C15 0.0307(12) 0.0330(13) 0.0280(12) 0.0064(10) 0.0014(9) 0.0007(10)
C16 0.0239(10) 0.0327(13) 0.0239(11) -0.0029(10) 0.0009(9) -0.0028(9)
C17 0.0261(10) 0.0173(10) 0.0215(10) -0.0030(8) 0.0079(8) -0.0001(8)
C18 0.0278(11) 0.0215(11) 0.0297(12) -0.0042(9) 0.0091(9) -0.0030(9)
C19 0.0333(12) 0.0249(12) 0.0301(12) -0.0024(10) 0.0153(10) 0.0006(9)
C20 0.0349(12) 0.0288(12) 0.0219(11) -0.0055(10) 0.0034(9) 0.0020(10)

loop_
_atom_type_symbol
_atom_type_description
_atom_type_scat_dispersion_real
_atom_type_scat_dispersion_imag
_atom_type_scat_source
C C 0.0033 0.0016 'International Tables Vol C Tables 4.2.6.8 and 6.1.1.4'
H H 0.0000 0.0000 'International Tables Vol C Tables 4.2.6.8 and 6.1.1.4'
N N 0.0061 0.0033 'International Tables Vol C Tables 4.2.6.8 and 6.1.1.4'
Al Al 0.0645 0.0514 'International Tables Vol C Tables 4.2.6.8 and 6.1.1.4'

loop_
_geom_angle_atom_site_label_1
_geom_angle_atom_site_label_2
_geom_angle_atom_site_label_3
_geom_angle
N1 Al1 N4 102.22(7)
N1 Al1 C2 110.34(9)
N4 Al1 C2 119.02(8)
N1 Al1 C1 103.78(9)
N4 Al1 C1 110.32(9)
C2 Al1 C1 109.87(9)
N2 Al2 N3 103.33(7)
N2 Al2 C12 119.00(9)
N3 Al2 C12 109.22(9)
N2 Al2 C11 109.44(9)
N3 Al2 C11 103.21(9)
C12 Al2 C11 111.20(10)
C3 N1 C6 110.27(16)
C3 N1 Al1 127.38(13)
C6 N1 Al1 121.62(13)
C3 N2 C7 119.25(16)
C3 N2 Al2 117.90(13)
C7 N2 Al2 119.82(12)
C13 N3 C16 109.99(16)
C13 N3 Al2 127.73(14)
C16 N3 Al2 121.66(13)
C13 N4 C17 118.82(16)
C13 N4 Al1 118.68(13)
C17 N4 Al1 119.78(12)
N1 C3 N2 121.61(17)
N1 C3 C4 111.22(17)
N2 C3 C4 126.84(18)
C3 C4 C5 103.99(16)
C4 C5 C6 104.13(16)
N1 C6 C5 105.33(16)
N2 C7 C8 106.90(16)
N2 C7 C9 110.08(16)
C8 C7 C9 106.70(18)
N2 C7 C10 113.16(17)
C8 C7 C10 108.56(17)
C9 C7 C10 111.14(17)
N3 C13 N4 121.82(17)
N3 C13 C14 111.57(17)
N4 C13 C14 126.26(17)
C15 C14 C13 103.96(17)
C16 C15 C14 104.41(17)
N3 C16 C15 105.89(17)
N4 C17 C20 107.15(16)
N4 C17 C19 109.22(16)
C20 C17 C19 106.87(17)
N4 C17 C18 113.71(16)
C20 C17 C18 107.93(17)
C19 C17 C18 111.63(17)

loop_
_geom_bond_atom_site_label_1
_geom_bond_atom_site_label_2
_geom_bond_distance
Al1 N1 1.9242(18)
Al1 N4 1.9353(18)
Al1 C2 1.970(2)
Al1 C1 1.984(2)
Al2 N2 1.9376(18)
Al2 N3 1.9405(19)
Al2 C12 1.966(2)
Al2 C11 1.987(2)
N1 C3 1.323(3)
N1 C6 1.471(3)
N2 C3 1.344(2)
N2 C7 1.507(3)
N3 C13 1.318(3)
N3 C16 1.480(3)
N4 C13 1.345(2)
N4 C17 1.503(2)
C3 C4 1.518(3)
C4 C5 1.517(3)
C5 C6 1.520(3)
C7 C8 1.524(3)
C7 C9 1.531(3)
C7 C10 1.538(3)
C13 C14 1.522(3)
C14 C15 1.518(3)
C15 C16 1.512(3)
C17 C20 1.526(3)
C17 C19 1.527(3)
C17 C18 1.534(3)

loop_
_geom_torsion_atom_site_label_1
_geom_torsion_atom_site_label_2
_geom_torsion_atom_site_label_3
_geom_torsion_atom_site_label_4
_geom_torsion
N4 Al1 N1 C3 99.98(16)
C2 Al1 N1 C3 -27.59(18)
C1 Al1 N1 C3 -145.25(16)
N4 Al1 N1 C6 -90.76(15)
C2 Al1 N1 C6 141.67(15)
C1 Al1 N1 C6 24.01(16)
N3 Al2 N2 C3 1.04(15)
C12 Al2 N2 C3 122.25(15)
C11 Al2 N2 C3 -108.39(15)
N3 Al2 N2 C7 161.21(13)
C12 Al2 N2 C7 -77.58(16)
C11 Al2 N2 C7 51.77(16)
N2 Al2 N3 C13 97.22(17)
C12 Al2 N3 C13 -30.39(19)
C11 Al2 N3 C13 -148.76(17)
N2 Al2 N3 C16 -92.69(15)
C12 Al2 N3 C16 139.70(15)
C11 Al2 N3 C16 21.32(17)
N1 Al1 N4 C13 0.19(16)
C2 Al1 N4 C13 121.99(15)
C1 Al1 N4 C13 -109.69(15)
N1 Al1 N4 C17 161.31(13)
C2 Al1 N4 C17 -76.89(16)
C1 Al1 N4 C17 51.43(16)
C6 N1 C3 N2 163.51(17)
Al1 N1 C3 N2 -26.2(3)
C6 N1 C3 C4 -10.3(2)
Al1 N1 C3 C4 159.97(13)
C7 N2 C3 N1 148.92(18)
Al2 N2 C3 N1 -50.8(2)
C7 N2 C3 C4 -38.3(3)
Al2 N2 C3 C4 121.97(18)
N1 C3 C4 C5 -4.4(2)
N2 C3 C4 C5 -177.80(18)
C3 C4 C5 C6 16.3(2)
C3 N1 C6 C5 20.8(2)
Al1 N1 C6 C5 -150.13(13)
C4 C5 C6 N1 -22.3(2)
C3 N2 C7 C8 -164.85(17)
Al2 N2 C7 C8 35.3(2)
C3 N2 C7 C9 -49.3(2)
Al2 N2 C7 C9 150.77(14)
C3 N2 C7 C10 75.7(2)
Al2 N2 C7 C10 -84.20(19)
C16 N3 C13 N4 164.68(17)
Al2 N3 C13 N4 -24.3(3)
C16 N3 C13 C14 -8.9(2)
Al2 N3 C13 C14 162.15(13)
C17 N4 C13 N3 147.83(18)
Al1 N4 C13 N3 -50.9(2)
C17 N4 C13 C14 -39.6(3)
Al1 N4 C13 C14 121.70(18)
N3 C13 C14 C15 -4.4(2)
N4 C13 C14 C15 -177.61(18)
C13 C14 C15 C16 15.2(2)
C13 N3 C16 C15 18.7(2)
Al2 N3 C16 C15 -152.98(14)
C14 C15 C16 N3 -20.4(2)
C13 N4 C17 C20 -166.79(17)
Al1 N4 C17 C20 32.1(2)
C13 N4 C17 C19 -51.4(2)
Al1 N4 C17 C19 147.54(14)
C13 N4 C17 C18 74.0(2)
Al1 N4 C17 C18 -87.05(18)
